data_7716273
loop_
_publ_author_name
'Contini, Laura'
'Paul, Arundhati'
'Mazzei, Luca'
'Ciurli, Stefano'
'Roncarati, Davide'
'Braga, Dario'
'Grepioni, Fabrizia'

_publ_section_title
;
 Is bismuth(III) able to inhibit the activity of urease? Puzzling results
 in the quest for soluble urease complexes for agrochemical and medicinal
 applications.
;
_journal_issue 25
_journal_name_full 'Dalton transactions (Cambridge, England : 2003)'
_journal_page_first 10553
_journal_page_last 10562
_journal_paper_doi 10.1039/d4dt00778f
_journal_volume 53
_journal_year 2024
_chemical_formula_moiety 'C16 H28 Bi N5 O13'
_chemical_formula_sum 'C16 H28 Bi N5 O13'
_chemical_formula_weight 707.399
_space_group_IT_number 5
_space_group_name_Hall 'C 2y'
_space_group_name_H-M_alt 'C 1 2 1'
_symmetry_cell_setting monoclinic
_symmetry_Int_Tables_number 5
_symmetry_space_group_name_Hall 'C 2y'
_symmetry_space_group_name_H-M 'C 1 2 1'
_audit_creation_method Expo2014
_audit_update_record
;
2024-03-14 deposited with the CCDC.	2024-05-29 downloaded from the CCDC.
;
_cell_angle_alpha 90.000
_cell_angle_beta 101.902(5)
_cell_angle_gamma 90.000
_cell_formula_units_Z 4
_cell_length_a 21.386(5)
_cell_length_b 8.852(2)
_cell_length_c 13.186(3)
_cell_measurement_temperature 293
_cell_volume 2442.6(10)
_diffrn_ambient_temperature 293
_diffrn_measurement_device_type Xpert-PRO
_diffrn_radiation_type 'Cu K\a~1~'
_diffrn_radiation_wavelength 1.540560
_exptl_absorpt_coefficient_mu 14.865
_exptl_crystal_colour colourless
_exptl_crystal_density_diffrn 1.924
_exptl_crystal_density_method 'not measured'
_exptl_crystal_description powder
_pd_meas_2theta_range_max 65.963
_pd_meas_2theta_range_min 4.005
_pd_proc_ls_prof_R_factor 0.08033
_pd_proc_ls_prof_wR_expected 0.02691
_pd_proc_ls_prof_wR_factor 0.10252
_pd_proc_number_of_points 2384
_refine_ls_goodness_of_fit_all 3.80977
_refine_ls_hydrogen_treatment constr
_refine_ls_number_parameters 32
_refine_ls_number_reflns 512
_refine_ls_number_restraints 0
_refine_ls_restrained_S_all 3.80977
_refine_ls_R_I_factor 0.11649
_reflns_d_resolution_high 12.903
_reflns_d_resolution_low 1.416
_reflns_limit_h_max 14
_reflns_limit_h_min 0
_reflns_limit_k_max 6
_reflns_limit_k_min 0
_reflns_limit_l_max 9
_reflns_limit_l_min -9
_reflns_number_total 512
_cod_data_source_file d4dt00778f2.cif
_cod_data_source_block 'global_CCDC1'
_cod_depositor_comments 'Adding full bibliography for 7716272--7716273.cif.'
_cod_original_cell_volume 2442.57(100)
_cod_database_code 7716273

loop_
_symmetry_equiv_pos_site_id
_symmetry_equiv_pos_as_xyz
1 'x, y, z'
2 '-x, y, -z'
3 'x+1/2, y+1/2, z'
4 '-x+1/2, y+1/2, -z'

loop_
_atom_site_type_symbol
_atom_site_label
_atom_site_fract_x
_atom_site_fract_y
_atom_site_fract_z
_atom_site_U_iso_or_equiv
_atom_site_occupancy
_atom_site_adp_type
O O1 0.0322 0.1365 0.6394 0.0380 1.0000 Uiso
O O2 -0.0348 0.2551 0.7254 0.0380 1.0000 Uiso
O O3 0.0637 -0.4914 0.6359 0.0380 1.0000 Uiso
O O4 0.1367 -0.6760 0.6913 0.0380 1.0000 Uiso
O O5 0.1789 -0.1567 0.6963 0.0380 1.0000 Uiso
O O6 0.2607 -0.0367 0.8020 0.0380 1.0000 Uiso
O O7 -0.0373 -0.2002 0.7767 0.0380 1.0000 Uiso
O O8 -0.0885 -0.3587 0.8668 0.0380 1.0000 Uiso
N N1 0.0950 -0.0188 0.8268 0.0380 1.0000 Uiso
N N2 0.0824 -0.3684 0.8447 0.0380 1.0000 Uiso
C C1 0.0414 0.0871 0.8238 0.0380 1.0000 Uiso
C C2 0.0115 0.1618 0.7237 0.0380 1.0000 Uiso
C C3 0.1190 -0.4988 0.8190 0.0380 1.0000 Uiso
C C4 0.1058 -0.5560 0.7069 0.0380 1.0000 Uiso
C C5 0.1545 0.0506 0.8064 0.0380 1.0000 Uiso
C C6 0.2005 -0.0554 0.7659 0.0380 1.0000 Uiso
C C7 0.0214 -0.4147 0.8717 0.0380 1.0000 Uiso
C C8 -0.0373 -0.3155 0.8368 0.0380 1.0000 Uiso
C C9 0.1025 -0.1081 0.9245 0.0380 1.0000 Uiso
C C10 0.1243 -0.2697 0.9192 0.0380 1.0000 Uiso
H H4 0.1133 -0.5929 0.8686 0.0456 1.0000 Uiso
H H5 0.1694 -0.4732 0.8384 0.0456 1.0000 Uiso
H H6 0.1812 0.1022 0.8760 0.0456 1.0000 Uiso
H H7 0.1415 0.1383 0.7490 0.0456 1.0000 Uiso
H H10 0.1365 -0.0515 0.9840 0.0456 1.0000 Uiso
H H11 0.0570 -0.1044 0.9486 0.0456 1.0000 Uiso
H H12 0.1712 -0.2722 0.8999 0.0456 1.0000 Uiso
H H13 0.1296 -0.3142 0.9970 0.0456 1.0000 Uiso
Bi Bi 0.0420 -0.1998 0.6660 0.0127 1.0000 Uiso
H H3 -0.0004 0.0702 0.8584 0.0456 1.0000 Uiso
H H2 0.0673 0.1817 0.8651 0.0456 1.0000 Uiso
H H8 0.0067 -0.4629 0.7944 0.0456 1.0000 Uiso
H H1 -0.0529 0.2312 0.6516 0.0456 1.0000 Uiso
H H9 0.0190 -0.5063 0.9261 0.0456 1.0000 Uiso
C C11 -0.1705 0.1950 0.5931 0.0380 1.0000 Uiso
C C12 -0.1765 0.3619 0.6162 0.0380 1.0000 Uiso
C C13 -0.1842 0.4556 0.5145 0.0380 1.0000 Uiso
C C14 -0.1422 0.5888 0.5265 0.0380 1.0000 Uiso
N N4 -0.0544 0.7364 0.5401 0.0380 1.0000 Uiso
N N5 -0.1587 0.7370 0.5455 0.0380 1.0000 Uiso
H H14 -0.1337 0.3988 0.6683 0.0456 1.0000 Uiso
H H15 -0.2755 0.3563 0.6274 0.0456 1.0000 Uiso
H H16 -0.2235 0.3140 0.7374 0.0456 1.0000 Uiso
H H17 -0.2317 0.4967 0.6980 0.0456 1.0000 Uiso
H H18 -0.2335 0.4855 0.4851 0.0456 1.0000 Uiso
H H19 -0.1693 0.3852 0.4565 0.0456 1.0000 Uiso
H H20 -0.1008 0.9417 0.5745 0.0456 1.0000 Uiso
H H21 -0.1940 0.7625 0.5864 0.0456 1.0000 Uiso
N N3 -0.2308 0.3856 0.6722 0.0380 1.0000 Uiso
C C15 -0.0770 0.5903 0.5242 0.0380 1.0000 Uiso
C C16 -0.1040 0.8229 0.5556 0.0380 1.0000 Uiso
O O9 -0.2136 0.1049 0.6129 0.0380 1.0000 Uiso
O O10 -0.1237 0.1575 0.5508 0.0380 1.0000 Uiso
H H22 -0.0468 0.4956 0.5133 0.0456 1.0000 Uiso
O O11 0.2432 -0.1112 0.9965 0.0380 1.0000 Uiso
H H24 0.2574 -0.0865 1.0713 0.0456 1.0000 Uiso
H H23 0.2619 -0.0376 0.9538 0.0456 1.0000 Uiso
H H25 0.4054 -0.2367 0.8501 0.0547 1.0000 Uiso
O O12 0.3661 -0.2156 0.8775 0.0456 1.0000 Uiso
H H26 0.3454 -0.1153 0.8769 0.0547 1.0000 Uiso
O O13 0.1958 -0.1561 1.1597 0.0380 1.0000 Uiso
H H27 0.2166 -0.2525 1.1669 0.0456 1.0000 Uiso
H H28 0.1500 -0.1691 1.1628 0.0456 1.0000 Uiso

loop_
_atom_type_symbol
_atom_type_description
_atom_type_scat_source
H Hydrogen 'International Tables Vol C Tables 4.2.6.8 and 6.1.1.4'
C Carbon 'International Tables Vol C Tables 4.2.6.8 and 6.1.1.4'
N Nitrogen 'International Tables Vol C Tables 4.2.6.8 and 6.1.1.4'
O Oxygen 'International Tables Vol C Tables 4.2.6.8 and 6.1.1.4'
Bi Bismuth 'International Tables Vol C Tables 4.2.6.8 and 6.1.1.4'

loop_
_geom_angle_atom_site_label_1
_geom_angle_atom_site_label_2
_geom_angle_atom_site_label_3
_geom_angle
_geom_angle_site_symmetry_1
_geom_angle_site_symmetry_3
O1 C2 O2 121.51 . .
O1 C2 C1 121.33 . .
C2 O2 H1 89.54 . .
O2 C2 C1 117.15 . .
O3 C4 O4 123.56 . .
O3 C4 C3 121.02 . .
O4 C4 C3 115.30 . .
O5 C6 O6 122.21 . .
O5 C6 C5 120.58 . .
O6 C6 C5 117.19 . .
C8 O7 Bi 116.95 . .
O7 C8 O8 121.80 . .
O7 C8 C7 122.43 . .
O8 C8 C7 115.67 . .
C1 N1 C5 114.96 . .
C1 N1 C9 107.73 . .
N1 C1 C2 119.52 . .
N1 C1 H3 126.80 . .
N1 C1 H2 99.40 . .
C5 N1 C9 115.57 . .
N1 C5 C6 116.41 . .
N1 C5 H6 110.13 . .
N1 C5 H7 108.52 . .
N1 C9 C10 116.17 . .
N1 C9 H10 108.59 . .
N1 C9 H11 107.09 . .
C3 N2 C7 112.03 . .
C3 N2 C10 109.84 . .
N2 C3 C4 118.68 . .
N2 C3 H4 109.45 . .
N2 C3 H5 109.46 . .
C7 N2 C10 116.70 . .
N2 C7 C8 118.71 . .
N2 C7 H8 88.97 . .
N2 C7 H9 121.85 . .
N2 C10 C9 116.20 . .
N2 C10 H12 107.23 . .
N2 C10 H13 110.28 . .
C2 C1 H3 101.01 . .
C2 C1 H2 100.51 . .
H3 C1 H2 105.80 . .
C4 C3 H4 107.91 . .
C4 C3 H5 105.92 . .
H4 C3 H5 104.48 . .
C6 C5 H6 106.91 . .
C6 C5 H7 106.67 . .
H6 C5 H7 107.87 . .
C8 C7 H8 83.24 . .
C8 C7 H9 118.66 . .
H8 C7 H9 106.29 . .
C10 C9 H10 107.80 . .
C10 C9 H11 110.26 . .
C9 C10 H12 109.84 . .
C9 C10 H13 105.88 . .
H10 C9 H11 106.51 . .
H12 C10 H13 107.08 . .
C12 C11 O9 117.95 . .
C12 C11 O10 116.33 . .
C11 C12 C13 110.11 . .
C11 C12 H14 109.11 . .
C11 C12 N3 109.73 . .
O9 C11 O10 125.64 . .
C13 C12 H14 108.26 . .
C13 C12 N3 113.02 . .
C12 C13 C14 112.38 . .
C12 C13 H18 111.24 . .
C12 C13 H19 107.90 . .
H14 C12 N3 106.48 . .
C12 N3 H15 113.16 . .
C12 N3 H16 108.38 . .
C12 N3 H17 110.96 . .
C14 C13 H18 111.84 . .
C14 C13 H19 105.95 . .
C13 C14 N5 127.00 . .
C13 C14 C15 126.42 . .
H18 C13 H19 107.17 . .
N5 C14 C15 106.55 . .
C14 N5 H21 122.37 . .
C14 N5 C16 107.16 . .
C14 C15 N4 108.92 . .
C14 C15 H22 128.13 . .
C15 N4 C16 106.92 . .
N4 C15 H22 122.95 . .
N4 C16 N5 110.38 . .
N4 C16 H20 124.74 . .
H21 N5 C16 121.53 . .
N5 C16 H20 124.87 . .
H15 N3 H16 106.00 . .
H15 N3 H17 109.98 . .
H16 N3 H17 108.11 . .
H24 O11 H23 109.90 . .
H25 O12 H26 124.92 . .
H27 O13 H28 109.49 . .

loop_
_geom_bond_atom_site_label_1
_geom_bond_atom_site_label_2
_geom_bond_distance
_geom_bond_site_symmetry_2
O1 C2 1.297999 .
O2 C2 1.293120 .
O2 H1 0.993098 .
O3 C4 1.290909 .
O4 C4 1.289720 .
O5 C6 1.298022 .
O6 C6 1.287904 .
O7 C8 1.292171 .
O7 Bi 2.455220 .
O8 C8 1.296278 .
N1 C1 1.474979 .
N1 C5 1.486643 .
N1 C9 1.491668 .
N2 C3 1.472844 .
N2 C7 1.479240 .
N2 C10 1.472488 .
C1 C2 1.496745 .
C1 H3 1.094485 .
C1 H2 1.086353 .
C3 C4 1.532642 .
C3 H4 1.081357 .
C3 H5 1.079270 .
C5 C6 1.532997 .
C5 H6 1.077410 .
C5 H7 1.079830 .
C7 C8 1.523306 .
C7 H8 1.089807 .
C7 H9 1.090795 .
C9 C10 1.510582 .
C9 H10 1.077024 .
C9 H11 1.084652 .
C10 H12 1.084697 .
C10 H13 1.082830 .
C11 C12 1.519200 .
C11 O9 1.285734 .
C11 O10 1.285814 .
C12 C13 1.556401 .
C12 H14 1.075683 .
C12 N3 1.513786 .
C13 C14 1.470840 .
C13 H18 1.078588 .
C13 H19 1.084130 .
C14 N5 1.394511 .
C14 C15 1.400998 .
N4 C15 1.381391 .
N4 C16 1.357442 .
N5 H21 1.039076 .
N5 C16 1.378439 .
H15 N3 1.047451 .
H16 N3 1.053504 .
H17 N3 1.042091 .
H20 C16 1.079631 .
C15 H22 1.085711 .
O11 H24 0.994658 .
O11 H23 0.997143 .
H25 O12 0.998537 .
O12 H26 0.991383 .
O13 H27 0.957917 .
O13 H28 0.995392 .

loop_
_geom_torsion_atom_site_label_1
_geom_torsion_atom_site_label_2
_geom_torsion_atom_site_label_3
_geom_torsion_atom_site_label_4
_geom_torsion
_geom_torsion_site_symmetry_1
_geom_torsion_site_symmetry_2
_geom_torsion_site_symmetry_3
_geom_torsion_site_symmetry_4
H1 O2 C2 O1 29.91 . . . .
H1 O2 C2 C1 -151.63 . . . .
Bi O7 C8 O8 -152.76 . . . .
Bi O7 C8 C7 23.52 . . . .
C5 N1 C1 C2 65.74 . . . .
C5 N1 C1 H3 -160.03 . . . .
C5 N1 C1 H2 -42.10 . . . .
C9 N1 C1 C2 -163.82 . . . .
C9 N1 C1 H3 -29.59 . . . .
C9 N1 C1 H2 88.35 . . . .
C1 N1 C5 C6 -156.20 . . . .
C1 N1 C5 H6 81.94 . . . .
C1 N1 C5 H7 -35.93 . . . .
C9 N1 C5 C6 77.28 . . . .
C9 N1 C5 H6 -44.58 . . . .
C9 N1 C5 H7 -162.45 . . . .
C1 N1 C9 C10 146.38 . . . .
C1 N1 C9 H10 -91.97 . . . .
C1 N1 C9 H11 22.69 . . . .
C5 N1 C9 C10 -83.52 . . . .
C5 N1 C9 H10 38.13 . . . .
C5 N1 C9 H11 152.79 . . . .
C7 N2 C3 C4 87.49 . . . .
C7 N2 C3 H4 -36.91 . . . .
C7 N2 C3 H5 -150.86 . . . .
C10 N2 C3 C4 -141.11 . . . .
C10 N2 C3 H4 94.50 . . . .
C10 N2 C3 H5 -19.45 . . . .
C3 N2 C7 C8 -142.61 . . . .
C3 N2 C7 H8 -60.90 . . . .
C3 N2 C7 H9 47.71 . . . .
C10 N2 C7 C8 89.55 . . . .
C10 N2 C7 H8 171.27 . . . .
C10 N2 C7 H9 -80.13 . . . .
C3 N2 C10 C9 158.76 . . . .
C3 N2 C10 H12 35.49 . . . .
C3 N2 C10 H13 -80.77 . . . .
C7 N2 C10 C9 -72.34 . . . .
C7 N2 C10 H12 164.38 . . . .
C7 N2 C10 H13 48.12 . . . .
N1 C1 C2 O1 -0.70 . . . .
N1 C1 C2 O2 -179.16 . . . .
H3 C1 C2 O1 -144.93 . . . .
H3 C1 C2 O2 36.61 . . . .
H2 C1 C2 O1 106.52 . . . .
H2 C1 C2 O2 -71.94 . . . .
N2 C3 C4 O3 0.27 . . . .
N2 C3 C4 O4 -175.92 . . . .
H4 C3 C4 O3 125.42 . . . .
H4 C3 C4 O4 -50.77 . . . .
H5 C3 C4 O3 -123.15 . . . .
H5 C3 C4 O4 60.66 . . . .
N1 C5 C6 O5 41.56 . . . .
N1 C5 C6 O6 -140.04 . . . .
H6 C5 C6 O5 165.10 . . . .
H6 C5 C6 O6 -16.50 . . . .
H7 C5 C6 O5 -79.70 . . . .
H7 C5 C6 O6 98.70 . . . .
N2 C7 C8 O7 6.43 . . . .
N2 C7 C8 O8 -177.08 . . . .
H8 C7 C8 O7 -78.66 . . . .
H8 C7 C8 O8 97.84 . . . .
H9 C7 C8 O7 176.44 . . . .
H9 C7 C8 O8 -7.06 . . . .
N1 C9 C10 N2 -60.31 . . . .
N1 C9 C10 H12 61.60 . . . .
N1 C9 C10 H13 176.89 . . . .
H10 C9 C10 N2 177.62 . . . .
H10 C9 C10 H12 -60.48 . . . .
H10 C9 C10 H13 54.82 . . . .
H11 C9 C10 N2 61.72 . . . .
H11 C9 C10 H12 -176.37 . . . .
H11 C9 C10 H13 -61.08 . . . .
O9 C11 C12 C13 -118.16 . . . .
O9 C11 C12 H14 123.15 . . . .
O9 C11 C12 N3 6.84 . . . .
O10 C11 C12 C13 58.86 . . . .
O10 C11 C12 H14 -59.82 . . . .
O10 C11 C12 N3 -176.13 . . . .
C11 C12 C13 C14 -133.28 . . . .
C11 C12 C13 H18 100.45 . . . .
C11 C12 C13 H19 -16.83 . . . .
H14 C12 C13 C14 -14.07 . . . .
H14 C12 C13 H18 -140.35 . . . .
H14 C12 C13 H19 102.37 . . . .
N3 C12 C13 C14 103.62 . . . .
N3 C12 C13 H18 -22.65 . . . .
N3 C12 C13 H19 -139.93 . . . .
C11 C12 N3 H15 -63.83 . . . .
C11 C12 N3 H16 53.43 . . . .
C11 C12 N3 H17 171.99 . . . .
C13 C12 N3 H15 59.47 . . . .
C13 C12 N3 H16 176.74 . . . .
C13 C12 N3 H17 -64.70 . . . .
H14 C12 N3 H15 178.21 . . . .
H14 C12 N3 H16 -64.53 . . . .
H14 C12 N3 H17 54.03 . . . .
C12 C13 C14 N5 -98.02 . . . .
C12 C13 C14 C15 79.84 . . . .
H18 C13 C14 N5 27.93 . . . .
H18 C13 C14 C15 -154.21 . . . .
H19 C13 C14 N5 144.38 . . . .
H19 C13 C14 C15 -37.76 . . . .
C13 C14 N5 H21 29.81 . . . .
C13 C14 N5 C16 177.36 . . . .
C15 C14 N5 H21 -148.40 . . . .
C15 C14 N5 C16 -0.85 . . . .
C13 C14 C15 N4 -178.97 . . . .
C13 C14 C15 H22 0.09 . . . .
N5 C14 C15 N4 -0.75 . . . .
N5 C14 C15 H22 178.31 . . . .
C16 N4 C15 C14 2.07 . . . .
C16 N4 C15 H22 -177.05 . . . .
C15 N4 C16 N5 -2.64 . . . .
C15 N4 C16 H20 176.35 . . . .
C14 N5 C16 N4 2.19 . . . .
C14 N5 C16 H20 -176.80 . . . .
H21 N5 C16 N4 150.08 . . . .
H21 N5 C16 H20 -28.91 . . . .
